data_7225780
loop_
_publ_author_name
'Alyapyshev, Mikhail'
'Ashina, Julia'
'Dar'in, Dmitry'
'Kenf, Ekaterina V.'
'Kirsanov, Dmitry'
'Tkachenko, Lyudmila I.'
'Legin, Andrey'
'Starova, Galina L.'
'Babain, Vasiliy'

_publ_section_title
;
 1,10-phenanthroline-2,9-dicarboxamides as ligands for separation and
 sensing of hazardous metals
;
_journal_name_full 'RSC Adv.'
_journal_paper_doi 10.1039/C6RA08946A
_journal_year 2016
_chemical_formula_moiety 'C34 H34 Gd N7 O11, C H2 Cl2'
_chemical_formula_sum 'C35 H36 Cl2 Gd N7 O11'
_chemical_formula_weight 958.86
_chemical_name_systematic
;
 ? 
;
_space_group_crystal_system monoclinic
_space_group_IT_number 14
_space_group_name_Hall '-P 2ybc'
_space_group_name_H-M_alt 'P 1 21/c 1'
_symmetry_space_group_name_Hall '-P 2ybc'
_symmetry_space_group_name_H-M 'P 1 21/c 1'
_atom_sites_solution_hydrogens geom
_atom_sites_solution_primary iterative
_atom_sites_solution_secondary difmap
_audit_creation_date 2015-04-21
_audit_creation_method
;
  Olex2 1.2-ac2
  (compiled 2012.03.27 svn.r2268, GUI svn.r4156)
;
_audit_update_record
;
2015-04-22 deposited with the CCDC.
2016-06-29 downloaded from the CCDC.
;
_cell_angle_alpha 90.00
_cell_angle_beta 97.130(5)
_cell_angle_gamma 90.00
_cell_formula_units_Z 4
_cell_length_a 17.0210(11)
_cell_length_b 12.1614(6)
_cell_length_c 18.8076(8)
_cell_measurement_reflns_used 4769
_cell_measurement_temperature 100(2)
_cell_measurement_theta_max 30.4550
_cell_measurement_theta_min 3.4500
_cell_volume 3863.1(4)
_computing_cell_refinement
;
CrysAlisPro, Agilent Technologies,
Version 1.171.36.32 (release 02-08-2013 CrysAlis171 .NET)
(compiled Aug  2 2013,16:46:58)
;
_computing_data_collection
;
CrysAlisPro, Agilent Technologies,
Version 1.171.36.32 (release 02-08-2013 CrysAlis171 .NET)
(compiled Aug  2 2013,16:46:58)
;
_computing_data_reduction
;
CrysAlisPro, Agilent Technologies,
Version 1.171.36.32 (release 02-08-2013 CrysAlis171 .NET)
(compiled Aug  2 2013,16:46:58)
;
_computing_molecular_graphics
;
O. V. Dolomanov, L. J. Bourhis, R. J. Gildea, J. A. K. Howard and H. Puschmann,
OLEX2: a complete structure solution, refinement and analysis program.
J. Appl. Cryst. (2009). 42, 339-341.
;
_computing_publication_material
;
O. V. Dolomanov, L. J. Bourhis, R. J. Gildea, J. A. K. Howard and H. Puschmann,
OLEX2: a complete structure solution, refinement and analysis program.
J. Appl. Cryst. (2009). 42, 339-341.
;
_computing_structure_refinement
;
SHELXL, G.M. Sheldrick, Acta Cryst.
(2008). A64, 112-122
;
_computing_structure_solution 'J. Appl. Cryst. (2007) 40, 786-790'
_diffrn_ambient_temperature 100(2)
_diffrn_detector_area_resol_mean 10.3829
_diffrn_measured_fraction_theta_full 0.9985
_diffrn_measured_fraction_theta_max 0.9985
_diffrn_measurement_details
;
  1 omega -108.00  -74.00   1.0000  100.0000
omega____ theta____ kappa____ phi______ frames
    -      -28.1623  178.0000   60.0000 34

  2 omega   39.00  118.00   1.0000  100.0000
omega____ theta____ kappa____ phi______ frames
    -       29.8811 -178.0000   90.0000 79

  3 omega   45.00   78.00   1.0000  100.0000
omega____ theta____ kappa____ phi______ frames
    -       29.8811 -178.0000 -150.0000 33

  4 omega   92.00  118.00   1.0000  100.0000
omega____ theta____ kappa____ phi______ frames
    -       29.8811 -178.0000 -150.0000 26

  5 omega  -39.00   76.00   1.0000  100.0000
omega____ theta____ kappa____ phi______ frames
    -       29.8811  -19.0000   90.0000 115

  6 omega    5.00   12.00   1.0000  100.0000
omega____ theta____ kappa____ phi______ frames
    -       29.8811   77.0000  150.0000 7
;
_diffrn_measurement_device_type 'SuperNova, Dual, Cu at zero, Atlas'
_diffrn_measurement_method '\w scans'
_diffrn_orient_matrix_UB_11 0.0369516000
_diffrn_orient_matrix_UB_12 -0.0230416000
_diffrn_orient_matrix_UB_13 -0.0059246000
_diffrn_orient_matrix_UB_21 0.0173919000
_diffrn_orient_matrix_UB_22 0.0530266000
_diffrn_orient_matrix_UB_23 0.0026879000
_diffrn_orient_matrix_UB_31 0.0099332000
_diffrn_orient_matrix_UB_32 -0.0074416000
_diffrn_orient_matrix_UB_33 0.0374402000
_diffrn_radiation_monochromator mirror
_diffrn_radiation_type 'Mo K\a'
_diffrn_radiation_wavelength 0.7107
_diffrn_reflns_av_R_equivalents 0.0985
_diffrn_reflns_av_unetI/netI 0.1340
_diffrn_reflns_limit_h_max 21
_diffrn_reflns_limit_h_min -22
_diffrn_reflns_limit_k_max 15
_diffrn_reflns_limit_k_min -14
_diffrn_reflns_limit_l_max 24
_diffrn_reflns_limit_l_min -23
_diffrn_reflns_number 22823
_diffrn_reflns_theta_full 27.50
_diffrn_reflns_theta_max 27.50
_diffrn_reflns_theta_min 3.11
_diffrn_source 'SuperNova (Mo) X-ray Source'
_exptl_absorpt_coefficient_mu 1.923
_exptl_absorpt_correction_T_max 1.00000
_exptl_absorpt_correction_T_min 0.27090
_exptl_absorpt_correction_type multi-scan
_exptl_absorpt_process_details
;
CrysAlisPro, Agilent Technologies,
Version 1.171.36.32 (release 02-08-2013 CrysAlis171 .NET)
(compiled Aug  2 2013,16:46:58)
Empirical absorption correction using spherical harmonics,
 implemented in SCALE3 ABSPACK scaling algorithm.
;
_exptl_crystal_colour colorless
_exptl_crystal_density_diffrn 1.649
_exptl_crystal_density_method 'not measured'
_exptl_crystal_description prizm
_exptl_crystal_F_000 1924
_exptl_crystal_size_max 0.28
_exptl_crystal_size_mid 0.22
_exptl_crystal_size_min 0.14
_refine_diff_density_max 3.701
_refine_diff_density_min -1.598
_refine_diff_density_rms 0.195
_refine_ls_extinction_method none
_refine_ls_goodness_of_fit_ref 1.074
_refine_ls_hydrogen_treatment mixed
_refine_ls_matrix_type full
_refine_ls_number_parameters 509
_refine_ls_number_reflns 8844
_refine_ls_number_restraints 0
_refine_ls_restrained_S_all 1.074
_refine_ls_R_factor_all 0.1137
_refine_ls_R_factor_gt 0.0702
_refine_ls_shift/su_max 0.001
_refine_ls_shift/su_mean 0.000
_refine_ls_structure_factor_coef Fsqd
_refine_ls_weighting_details 'calc w=1/[\s^2^(Fo^2^)+(0.0320P)^2^+13.8669P] where P=(Fo^2^+2Fc^2^)/3'
_refine_ls_weighting_scheme calc
_refine_ls_wR_factor_gt 0.1363
_refine_ls_wR_factor_ref 0.1659
_reflns_number_gt 5864
_reflns_number_total 8844
_reflns_threshold_expression >2sigma(I)
_cod_data_source_file c6ra08946a2.cif
_cod_data_source_block gd
_cod_database_code 7225780
_chemical_oxdiff_formula 'gd1 c30 h28 n6 o8'
_reflns_odcompleteness_completeness 99.85
_reflns_odcompleteness_iscentric 1
_reflns_odcompleteness_theta 35.02

loop_
_space_group_symop_id
_space_group_symop_operation_xyz
1 'x, y, z'
2 '-x, y+1/2, -z+1/2'
3 '-x, -y, -z'
4 'x, -y-1/2, z-1/2'

loop_
_atom_site_label
_atom_site_type_symbol
_atom_site_fract_x
_atom_site_fract_y
_atom_site_fract_z
_atom_site_U_iso_or_equiv
_atom_site_adp_type
_atom_site_occupancy
_atom_site_symmetry_multiplicity
_atom_site_calc_flag
_atom_site_refinement_flags
Gd1 Gd 0.88816(2) 0.54302(3) 0.261456(19) 0.02127(12) Uani 1 1 d .
Cl1 Cl 0.57266(16) 0.7286(3) 0.32062(15) 0.0587(8) Uani 1 1 d .
Cl2 Cl 0.67786(19) 0.6510(2) 0.44544(15) 0.0627(8) Uani 1 1 d .
O7 O 0.7718(3) 0.4905(4) 0.3239(3) 0.0303(13) Uani 1 1 d .
O5 O 0.8556(3) 0.6950(4) 0.3392(3) 0.0284(13) Uani 1 1 d .
O9 O 0.8125(3) 0.3909(4) 0.1942(3) 0.0257(12) Uani 1 1 d .
O10 O 0.8643(4) 0.2741(4) 0.1261(3) 0.0319(14) Uani 1 1 d .
O6 O 0.8788(4) 0.3999(5) 0.3552(3) 0.0326(14) Uani 1 1 d .
O2 O 1.0029(3) 0.5559(4) 0.3467(2) 0.0244(12) Uani 1 1 d .
O11 O 0.9387(3) 0.3744(4) 0.2031(3) 0.0261(12) Uani 1 1 d .
O1 O 0.7611(3) 0.6140(4) 0.1989(3) 0.0248(12) Uani 1 1 d .
N7 N 0.8711(4) 0.3447(5) 0.1729(3) 0.0248(15) Uani 1 1 d .
N2 N 1.0216(4) 0.5770(5) 0.2143(3) 0.0222(14) Uani 1 1 d .
O8 O 0.7705(4) 0.3551(5) 0.4000(3) 0.0360(15) Uani 1 1 d .
N6 N 0.8064(5) 0.4118(6) 0.3611(3) 0.0301(16) Uani 1 1 d .
N1 N 0.8833(4) 0.5833(5) 0.1284(3) 0.0237(14) Uani 1 1 d .
C9 C 1.1604(5) 0.6111(6) 0.2363(4) 0.0243(17) Uani 1 1 d .
H9 H 1.2059 0.6157 0.2691 0.029 Uiso 1 1 calc R
N4 N 1.1305(4) 0.5339(5) 0.3879(3) 0.0240(14) Uani 1 1 d .
N3 N 0.6729(4) 0.5593(6) 0.1065(3) 0.0273(15) Uani 1 1 d .
C11 C 1.0243(5) 0.6006(6) 0.1444(4) 0.0227(17) Uani 1 1 d .
C12 C 0.9484(5) 0.6016(6) 0.0980(4) 0.0260(18) Uani 1 1 d .
C4 C 0.9494(5) 0.6271(6) 0.0253(4) 0.0225(16) Uani 1 1 d .
C10 C 1.0892(5) 0.5802(6) 0.2591(4) 0.0254(17) Uani 1 1 d .
C24 C 1.0723(5) 0.5534(6) 0.3353(4) 0.0207(16) Uani 1 1 d .
C25 C 1.2108(5) 0.5080(7) 0.3807(4) 0.0262(18) Uani 1 1 d .
C26 C 1.2319(5) 0.4102(7) 0.3503(4) 0.0286(19) Uani 1 1 d .
H26 H 1.1926 0.3609 0.3323 0.034 Uiso 1 1 calc R
C13 C 0.7467(5) 0.5868(6) 0.1347(4) 0.0233(17) Uani 1 1 d .
C1 C 0.8130(5) 0.5917(6) 0.0888(4) 0.0252(17) Uani 1 1 d .
C23 C 0.6046(5) 0.4535(8) 0.1941(5) 0.039(2) Uani 1 1 d .
H23A H 0.5933 0.3947 0.1603 0.059 Uiso 1 1 calc R
H23B H 0.5630 0.4583 0.2241 0.059 Uiso 1 1 calc R
H23C H 0.6540 0.4395 0.2232 0.059 Uiso 1 1 calc R
C7 C 1.0932(5) 0.6288(6) 0.1172(4) 0.0280(18) Uani 1 1 d .
C29 C 1.3488(5) 0.5532(7) 0.4053(4) 0.035(2) Uani 1 1 d .
H29 H 1.3884 0.6015 0.4240 0.041 Uiso 1 1 calc R
C19 C 0.6862(5) 0.3989(7) 0.0318(4) 0.0272(18) Uani 1 1 d .
H19 H 0.7173 0.3664 0.0702 0.033 Uiso 1 1 calc R
C2 C 0.8074(5) 0.6154(7) 0.0151(4) 0.031(2) Uani 1 1 d .
H2 H 0.7580 0.6186 -0.0123 0.037 Uiso 1 1 calc R
C27 C 1.3098(5) 0.3849(7) 0.3464(4) 0.034(2) Uani 1 1 d .
H27 H 1.3224 0.3197 0.3247 0.041 Uiso 1 1 calc R
C33 C 1.1092(5) 0.5252(7) 0.4618(4) 0.032(2) Uani 1 1 d .
H33A H 1.0639 0.5720 0.4664 0.039 Uiso 1 1 calc R
H33B H 1.1531 0.5510 0.4955 0.039 Uiso 1 1 calc R
C28 C 1.3698(5) 0.4544(7) 0.3741(5) 0.034(2) Uani 1 1 d .
C15 C 0.6082(5) 0.5508(7) -0.0157(4) 0.0304(19) Uani 1 1 d .
H15 H 0.5863 0.6197 -0.0096 0.036 Uiso 1 1 calc R
C14 C 0.6558(5) 0.5021(7) 0.0386(4) 0.0306(19) Uani 1 1 d .
C8 C 1.1639(5) 0.6351(7) 0.1652(4) 0.0298(18) Uani 1 1 d .
H8 H 1.2114 0.6548 0.1491 0.036 Uiso 1 1 calc R
C30 C 1.2710(5) 0.5801(7) 0.4090(4) 0.034(2) Uani 1 1 d .
H30 H 1.2584 0.6458 0.4302 0.040 Uiso 1 1 calc R
C6 C 1.0902(5) 0.6534(6) 0.0421(4) 0.0296(18) Uani 1 1 d .
H6 H 1.1368 0.6699 0.0232 0.036 Uiso 1 1 calc R
C16 C 0.5926(5) 0.4950(8) -0.0812(4) 0.037(2) Uani 1 1 d .
H16 H 0.5622 0.5287 -0.1195 0.044 Uiso 1 1 calc R
C22 C 0.6100(5) 0.5615(7) 0.1540(4) 0.032(2) Uani 1 1 d .
H22A H 0.5596 0.5762 0.1255 0.038 Uiso 1 1 calc R
H22B H 0.6205 0.6208 0.1883 0.038 Uiso 1 1 calc R
C3 C 0.8739(5) 0.6334(7) -0.0159(4) 0.0303(19) Uani 1 1 d .
H3 H 0.8701 0.6499 -0.0645 0.036 Uiso 1 1 calc R
C35 C 0.6716(6) 0.7011(10) 0.3567(5) 0.050(3) Uani 1 1 d .
H35A H 0.7025 0.7681 0.3561 0.060 Uiso 1 1 calc R
H35B H 0.6940 0.6473 0.3269 0.060 Uiso 1 1 calc R
C18 C 0.6704(5) 0.3429(7) -0.0331(5) 0.035(2) Uani 1 1 d .
H18 H 0.6923 0.2738 -0.0385 0.042 Uiso 1 1 calc R
C5 C 1.0204(5) 0.6530(6) -0.0017(4) 0.0266(18) Uani 1 1 d .
H5 H 1.0196 0.6699 -0.0500 0.032 Uiso 1 1 calc R
C20 C 0.6059(6) 0.3252(8) -0.1602(5) 0.042(2) Uani 1 1 d .
H20A H 0.6416 0.2628 -0.1582 0.050 Uiso 1 1 calc R
H20B H 0.5522 0.2969 -0.1649 0.050 Uiso 1 1 calc R
C17 C 0.6220(5) 0.3904(8) -0.0894(4) 0.035(2) Uani 1 1 d .
C34 C 1.0894(5) 0.4078(8) 0.4801(5) 0.039(2) Uani 1 1 d .
H34A H 1.0443 0.3834 0.4483 0.058 Uiso 1 1 calc R
H34B H 1.0777 0.4045 0.5287 0.058 Uiso 1 1 calc R
H34C H 1.1339 0.3612 0.4748 0.058 Uiso 1 1 calc R
C31 C 1.4555(5) 0.4269(8) 0.3725(5) 0.043(2) Uani 1 1 d .
H31A H 1.4854 0.4945 0.3711 0.051 Uiso 1 1 calc R
H31B H 1.4610 0.3860 0.3291 0.051 Uiso 1 1 calc R
C32 C 1.4904(6) 0.3589(9) 0.4376(5) 0.052(3) Uani 1 1 d .
H32A H 1.4655 0.2879 0.4359 0.078 Uiso 1 1 calc R
H32B H 1.4812 0.3961 0.4808 0.078 Uiso 1 1 calc R
H32C H 1.5463 0.3500 0.4367 0.078 Uiso 1 1 calc R
C21 C 0.6161(6) 0.3925(9) -0.2246(5) 0.050(3) Uani 1 1 d .
H21A H 0.6230 0.3448 -0.2640 0.075 Uiso 1 1 calc R
H21B H 0.6619 0.4386 -0.2144 0.075 Uiso 1 1 calc R
H21C H 0.5701 0.4375 -0.2368 0.075 Uiso 1 1 calc R
O3 O 0.9077(3) 0.7432(4) 0.2436(3) 0.0278(13) Uani 1 1 d .
O4 O 0.8648(4) 0.8697(5) 0.3111(3) 0.0400(16) Uani 1 1 d .
N5 N 0.8762(4) 0.7711(6) 0.2981(3) 0.0261(15) Uani 1 1 d .

loop_
_atom_site_aniso_label
_atom_site_aniso_U_11
_atom_site_aniso_U_22
_atom_site_aniso_U_33
_atom_site_aniso_U_23
_atom_site_aniso_U_13
_atom_site_aniso_U_12
Gd1 0.0272(2) 0.0140(2) 0.0215(2) 0.00029(15) -0.00154(14) -0.00049(16)
Cl1 0.0483(16) 0.0618(19) 0.0633(17) -0.0159(14) -0.0041(12) 0.0117(14)
Cl2 0.074(2) 0.0495(18) 0.0627(17) 0.0032(14) 0.0020(14) 0.0063(15)
O7 0.039(4) 0.016(3) 0.037(3) 0.002(2) 0.009(3) 0.008(3)
O5 0.049(4) 0.017(3) 0.020(3) 0.002(2) 0.007(2) 0.001(3)
O9 0.026(3) 0.016(3) 0.035(3) -0.003(2) -0.001(2) 0.000(2)
O10 0.050(4) 0.013(3) 0.032(3) -0.006(2) 0.001(3) 0.002(3)
O6 0.040(4) 0.024(3) 0.032(3) 0.011(2) -0.001(3) -0.002(3)
O2 0.030(3) 0.022(3) 0.020(3) -0.001(2) -0.002(2) 0.005(2)
O11 0.028(3) 0.014(3) 0.035(3) 0.000(2) -0.002(2) -0.002(2)
O1 0.029(3) 0.023(3) 0.021(3) -0.003(2) -0.003(2) 0.002(2)
N7 0.033(4) 0.014(3) 0.025(3) 0.005(3) -0.007(3) 0.001(3)
N2 0.028(4) 0.013(3) 0.025(3) -0.002(2) -0.001(3) -0.002(3)
O8 0.051(4) 0.027(3) 0.030(3) 0.004(2) 0.006(3) -0.014(3)
N6 0.046(5) 0.017(4) 0.026(4) 0.000(3) 0.001(3) -0.008(3)
N1 0.032(4) 0.012(3) 0.027(3) 0.001(3) -0.001(3) -0.004(3)
C9 0.027(4) 0.017(4) 0.027(4) 0.006(3) -0.006(3) 0.001(3)
N4 0.028(4) 0.019(3) 0.024(3) -0.001(3) -0.003(3) -0.004(3)
N3 0.028(4) 0.028(4) 0.024(3) -0.003(3) -0.004(3) 0.000(3)
C11 0.033(5) 0.011(4) 0.021(4) 0.002(3) -0.004(3) -0.002(3)
C12 0.042(5) 0.009(4) 0.025(4) 0.002(3) -0.002(3) 0.001(3)
C4 0.031(4) 0.012(4) 0.023(4) -0.001(3) 0.000(3) 0.000(3)
C10 0.030(5) 0.013(4) 0.032(4) -0.005(3) -0.001(3) -0.003(3)
C24 0.028(4) 0.012(4) 0.020(3) 0.004(3) -0.007(3) 0.004(3)
C25 0.031(5) 0.029(4) 0.016(4) 0.005(3) -0.008(3) 0.005(4)
C26 0.037(5) 0.018(4) 0.028(4) 0.003(3) -0.007(3) -0.002(4)
C13 0.026(4) 0.007(3) 0.035(4) 0.003(3) -0.002(3) -0.001(3)
C1 0.036(5) 0.011(4) 0.028(4) 0.001(3) 0.003(3) 0.001(3)
C23 0.033(5) 0.042(6) 0.040(5) 0.010(4) -0.005(4) -0.005(4)
C7 0.039(5) 0.012(4) 0.031(4) 0.000(3) -0.003(3) 0.000(4)
C29 0.034(5) 0.029(5) 0.039(5) 0.003(4) -0.005(4) -0.003(4)
C19 0.022(4) 0.019(4) 0.040(5) -0.001(3) 0.004(3) -0.001(3)
C2 0.038(5) 0.024(5) 0.026(4) 0.001(3) -0.009(3) 0.003(4)
C27 0.047(6) 0.015(4) 0.039(5) 0.003(3) -0.002(4) 0.007(4)
C33 0.036(5) 0.036(5) 0.022(4) -0.001(3) -0.006(3) 0.006(4)
C28 0.035(5) 0.025(5) 0.040(5) 0.012(4) 0.000(4) 0.002(4)
C15 0.037(5) 0.024(4) 0.028(4) -0.001(3) -0.005(3) -0.002(4)
C14 0.030(5) 0.030(5) 0.031(4) -0.003(4) -0.001(3) 0.000(4)
C8 0.025(4) 0.020(4) 0.045(5) 0.004(4) 0.008(3) -0.001(4)
C30 0.035(5) 0.024(5) 0.040(5) -0.003(4) -0.004(4) 0.000(4)
C6 0.034(5) 0.014(4) 0.042(5) 0.002(3) 0.012(4) -0.002(4)
C16 0.036(5) 0.040(6) 0.031(5) 0.000(4) -0.009(4) 0.002(4)
C22 0.022(4) 0.028(5) 0.043(5) -0.008(4) -0.003(3) 0.002(4)
C3 0.044(5) 0.022(4) 0.022(4) 0.003(3) -0.003(3) 0.000(4)
C35 0.042(6) 0.058(7) 0.049(6) -0.006(5) 0.005(4) 0.005(5)
C18 0.026(5) 0.028(5) 0.048(5) -0.006(4) -0.004(4) 0.004(4)
C5 0.040(5) 0.019(4) 0.022(4) 0.004(3) 0.004(3) 0.004(4)
C20 0.037(5) 0.040(6) 0.047(5) -0.003(4) 0.002(4) 0.000(5)
C17 0.031(5) 0.044(6) 0.031(4) -0.006(4) 0.003(4) -0.004(4)
C34 0.036(5) 0.044(6) 0.036(5) 0.018(4) 0.009(4) 0.007(4)
C31 0.039(6) 0.036(6) 0.050(6) -0.006(4) -0.004(4) 0.004(4)
C32 0.057(7) 0.045(6) 0.052(6) -0.008(5) -0.007(5) 0.020(5)
C21 0.054(7) 0.039(6) 0.057(6) 0.005(5) 0.009(5) 0.010(5)
O3 0.042(3) 0.018(3) 0.023(3) -0.004(2) 0.004(2) -0.002(3)
O4 0.077(5) 0.014(3) 0.027(3) -0.003(2) 0.001(3) 0.004(3)
N5 0.031(4) 0.020(4) 0.026(3) 0.002(3) -0.003(3) -0.003(3)

loop_
_atom_type_symbol
_atom_type_description
_atom_type_scat_dispersion_real
_atom_type_scat_dispersion_imag
_atom_type_scat_source
C C 0.0033 0.0016 'International Tables Vol C Tables 4.2.6.8 and 6.1.1.4'
H H 0.0000 0.0000 'International Tables Vol C Tables 4.2.6.8 and 6.1.1.4'
N N 0.0061 0.0033 'International Tables Vol C Tables 4.2.6.8 and 6.1.1.4'
O O 0.0106 0.0060 'International Tables Vol C Tables 4.2.6.8 and 6.1.1.4'
Gd Gd -0.1653 3.9035 'International Tables Vol C Tables 4.2.6.8 and 6.1.1.4'
Cl Cl 0.1484 0.1585 'International Tables Vol C Tables 4.2.6.8 and 6.1.1.4'

loop_
_geom_angle_atom_site_label_1
_geom_angle_atom_site_label_2
_geom_angle_atom_site_label_3
_geom_angle
O7 Gd1 O11 109.14(18)
O7 Gd1 N7 91.64(19)
O7 Gd1 N2 170.06(18)
O7 Gd1 N1 125.40(19)
O7 Gd1 N5 92.87(19)
O5 Gd1 O7 70.38(18)
O5 Gd1 O9 135.64(19)
O5 Gd1 O6 93.75(18)
O5 Gd1 O11 168.82(16)
O5 Gd1 O1 76.93(17)
O5 Gd1 N7 160.65(19)
O5 Gd1 N2 110.93(19)
O5 Gd1 N1 117.24(18)
O5 Gd1 O3 52.31(17)
O5 Gd1 N5 26.42(17)
O9 Gd1 O7 70.26(18)
O9 Gd1 O11 50.40(17)
O9 Gd1 N7 25.19(17)
O9 Gd1 N2 111.42(19)
O9 Gd1 N1 72.14(18)
O9 Gd1 N5 141.93(17)
O6 Gd1 O7 50.80(19)
O6 Gd1 O9 76.55(18)
O6 Gd1 O11 78.22(19)
O6 Gd1 N7 79.44(18)
O6 Gd1 N2 119.5(2)
O6 Gd1 N1 146.37(19)
O6 Gd1 N5 119.44(19)
O2 Gd1 O7 109.38(18)
O2 Gd1 O5 77.06(18)
O2 Gd1 O9 135.89(17)
O2 Gd1 O6 71.86(19)
O2 Gd1 O11 92.92(17)
O2 Gd1 O1 153.11(17)
O2 Gd1 N7 117.02(18)
O2 Gd1 N2 62.25(18)
O2 Gd1 N1 125.2(2)
O2 Gd1 O3 85.05(18)
O2 Gd1 N5 81.44(18)
O11 Gd1 N7 25.64(17)
O11 Gd1 N2 67.55(18)
O11 Gd1 N1 72.55(19)
O11 Gd1 N5 157.88(19)
O1 Gd1 O7 67.60(18)
O1 Gd1 O9 69.82(17)
O1 Gd1 O6 116.63(19)
O1 Gd1 O11 113.54(16)
O1 Gd1 N7 89.86(17)
O1 Gd1 N2 122.32(18)
O1 Gd1 N1 63.03(19)
O1 Gd1 O3 73.69(18)
O1 Gd1 N5 72.21(17)
N2 Gd1 N7 88.03(19)
N2 Gd1 N5 91.1(2)
N1 Gd1 N7 67.00(18)
N1 Gd1 N2 63.4(2)
N1 Gd1 N5 93.17(19)
O3 Gd1 O7 116.08(18)
O3 Gd1 O9 136.41(16)
O3 Gd1 O6 143.10(17)
O3 Gd1 O11 132.67(18)
O3 Gd1 N7 137.40(17)
O3 Gd1 N2 69.95(19)
O3 Gd1 N1 70.53(18)
O3 Gd1 N5 25.96(18)
N5 Gd1 N7 158.14(16)
N6 O7 Gd1 96.3(5)
N5 O5 Gd1 94.9(4)
N7 O9 Gd1 96.5(4)
N6 O6 Gd1 97.6(4)
C24 O2 Gd1 127.6(4)
N7 O11 Gd1 95.0(4)
C13 O1 Gd1 115.0(5)
O9 N7 Gd1 58.3(3)
O9 N7 O11 116.2(6)
O10 N7 Gd1 168.9(5)
O10 N7 O9 122.4(6)
O10 N7 O11 121.4(7)
O11 N7 Gd1 59.4(4)
C11 N2 Gd1 120.5(5)
C10 N2 Gd1 121.0(5)
C10 N2 C11 118.3(7)
O7 N6 Gd1 58.0(4)
O6 N6 Gd1 57.3(4)
O6 N6 O7 115.1(7)
O8 N6 Gd1 177.2(5)
O8 N6 O7 121.2(8)
O8 N6 O6 123.7(7)
C12 N1 Gd1 122.0(5)
C12 N1 C1 119.1(6)
C1 N1 Gd1 118.9(5)
C10 C9 H9 119.9
C8 C9 H9 119.9
C8 C9 C10 120.1(7)
C24 N4 C25 127.0(7)
C24 N4 C33 117.6(7)
C25 N4 C33 115.0(6)
C13 N3 C14 122.8(7)
C13 N3 C22 118.0(6)
C14 N3 C22 117.3(6)
N2 C11 C12 116.6(7)
N2 C11 C7 123.2(7)
C7 C11 C12 120.1(7)
N1 C12 C11 117.5(7)
N1 C12 C4 124.6(7)
C4 C12 C11 117.8(7)
C12 C4 C3 115.2(7)
C12 C4 C5 121.1(7)
C5 C4 C3 123.5(7)
N2 C10 C9 122.0(7)
N2 C10 C24 109.6(7)
C9 C10 C24 128.3(6)
O2 C24 N4 121.2(7)
O2 C24 C10 117.1(6)
N4 C24 C10 121.7(7)
C26 C25 N4 121.9(7)
C26 C25 C30 118.6(8)
C30 C25 N4 119.3(8)
C25 C26 H26 119.5
C27 C26 C25 121.0(8)
C27 C26 H26 119.5
O1 C13 N3 120.7(7)
O1 C13 C1 118.2(6)
N3 C13 C1 121.0(7)
N1 C1 C13 111.2(6)
N1 C1 C2 120.9(8)
C2 C1 C13 127.5(7)
H23A C23 H23B 109.5
H23A C23 H23C 109.5
H23B C23 H23C 109.5
C22 C23 H23A 109.5
C22 C23 H23B 109.5
C22 C23 H23C 109.5
C11 C7 C8 118.1(7)
C11 C7 C6 119.2(7)
C8 C7 C6 122.7(8)
C28 C29 H29 119.2
C30 C29 H29 119.2
C30 C29 C28 121.5(8)
C14 C19 H19 120.1
C14 C19 C18 119.7(7)
C18 C19 H19 120.1
C1 C2 H2 120.1
C3 C2 C1 119.9(7)
C3 C2 H2 120.1
C26 C27 H27 119.4
C26 C27 C28 121.3(8)
C28 C27 H27 119.4
N4 C33 H33A 109.3
N4 C33 H33B 109.3
N4 C33 C34 111.5(7)
H33A C33 H33B 108.0
C34 C33 H33A 109.3
C34 C33 H33B 109.3
C29 C28 C31 119.9(8)
C27 C28 C29 117.9(8)
C27 C28 C31 122.2(9)
C14 C15 H15 120.7
C14 C15 C16 118.6(8)
C16 C15 H15 120.7
C19 C14 N3 118.9(7)
C15 C14 N3 119.2(8)
C15 C14 C19 121.8(8)
C9 C8 C7 118.2(8)
C9 C8 H8 120.9
C7 C8 H8 120.9
C25 C30 H30 120.2
C29 C30 C25 119.7(8)
C29 C30 H30 120.2
C7 C6 H6 119.5
C5 C6 C7 121.1(8)
C5 C6 H6 119.5
C15 C16 H16 119.6
C17 C16 C15 120.8(8)
C17 C16 H16 119.6
N3 C22 C23 112.2(7)
N3 C22 H22A 109.2
N3 C22 H22B 109.2
C23 C22 H22A 109.2
C23 C22 H22B 109.2
H22A C22 H22B 107.9
C4 C3 H3 119.8
C2 C3 C4 120.3(7)
C2 C3 H3 119.8
Cl1 C35 Cl2 111.7(6)
Cl1 C35 H35A 109.3
Cl1 C35 H35B 109.3
Cl2 C35 H35A 109.3
Cl2 C35 H35B 109.3
H35A C35 H35B 107.9
C19 C18 H18 120.1
C17 C18 C19 119.8(8)
C17 C18 H18 120.1
C4 C5 H5 119.7
C6 C5 C4 120.6(7)
C6 C5 H5 119.7
H20A C20 H20B 107.8
C17 C20 H20A 109.0
C17 C20 H20B 109.0
C21 C20 H20A 109.0
C21 C20 H20B 109.0
C21 C20 C17 113.1(8)
C16 C17 C18 119.2(8)
C16 C17 C20 122.7(8)
C18 C17 C20 118.0(8)
C33 C34 H34A 109.5
C33 C34 H34B 109.5
C33 C34 H34C 109.5
H34A C34 H34B 109.5
H34A C34 H34C 109.5
H34B C34 H34C 109.5
C28 C31 H31A 109.1
C28 C31 H31B 109.1
C28 C31 C32 112.7(8)
H31A C31 H31B 107.8
C32 C31 H31A 109.1
C32 C31 H31B 109.1
C31 C32 H32A 109.5
C31 C32 H32B 109.5
C31 C32 H32C 109.5
H32A C32 H32B 109.5
H32A C32 H32C 109.5
H32B C32 H32C 109.5
C20 C21 H21A 109.5
C20 C21 H21B 109.5
C20 C21 H21C 109.5
H21A C21 H21B 109.5
H21A C21 H21C 109.5
H21B C21 H21C 109.5
N5 O3 Gd1 94.4(4)
O5 N5 Gd1 58.7(4)
O3 N5 Gd1 59.7(4)
O3 N5 O5 118.1(6)
O4 N5 Gd1 174.8(5)
O4 N5 O5 121.1(7)
O4 N5 O3 120.7(7)

loop_
_geom_bond_atom_site_label_1
_geom_bond_atom_site_label_2
_geom_bond_distance
Gd1 O7 2.507(6)
Gd1 O5 2.461(5)
Gd1 O9 2.505(5)
Gd1 O6 2.497(5)
Gd1 O2 2.373(5)
Gd1 O11 2.527(5)
Gd1 O1 2.484(5)
Gd1 N7 2.925(6)
Gd1 N2 2.572(7)
Gd1 N1 2.542(6)
Gd1 O3 2.486(5)
Gd1 N5 2.871(7)
Cl1 C35 1.767(10)
Cl2 C35 1.768(10)
O7 N6 1.284(8)
O5 N5 1.282(8)
O9 N7 1.253(8)
O10 N7 1.225(8)
O6 N6 1.259(9)
O2 C24 1.228(9)
O11 N7 1.271(8)
O1 C13 1.247(9)
N2 C11 1.351(9)
N2 C10 1.339(9)
O8 N6 1.223(8)
N1 C12 1.328(11)
N1 C1 1.331(10)
C9 H9 0.9300
C9 C10 1.386(11)
C9 C8 1.378(11)
N4 C24 1.332(8)
N4 C25 1.426(10)
N4 C33 1.483(10)
N3 C13 1.343(9)
N3 C14 1.453(10)
N3 C22 1.476(11)
C11 C12 1.467(10)
C11 C7 1.380(12)
C12 C4 1.403(10)
C4 C3 1.417(11)
C4 C5 1.403(11)
C10 C24 1.531(11)
C25 C26 1.386(11)
C25 C30 1.403(11)
C26 H26 0.9300
C26 C27 1.372(12)
C13 C1 1.506(11)
C1 C2 1.407(10)
C23 H23A 0.9600
C23 H23B 0.9600
C23 H23C 0.9600
C23 C22 1.523(12)
C7 C8 1.413(11)
C7 C6 1.438(11)
C29 H29 0.9300
C29 C28 1.403(12)
C29 C30 1.373(12)
C19 H19 0.9300
C19 C14 1.369(12)
C19 C18 1.394(11)
C2 H2 0.9300
C2 C3 1.355(12)
C27 H27 0.9300
C27 C28 1.376(12)
C33 H33A 0.9700
C33 H33B 0.9700
C33 C34 1.516(12)
C28 C31 1.501(12)
C15 H15 0.9300
C15 C14 1.357(11)
C15 C16 1.402(11)
C8 H8 0.9300
C30 H30 0.9300
C6 H6 0.9300
C6 C5 1.360(11)
C16 H16 0.9300
C16 C17 1.382(13)
C22 H22A 0.9700
C22 H22B 0.9700
C3 H3 0.9300
C35 H35A 0.9700
C35 H35B 0.9700
C18 H18 0.9300
C18 C17 1.385(11)
C5 H5 0.9300
C20 H20A 0.9700
C20 H20B 0.9700
C20 C17 1.546(12)
C20 C21 1.489(13)
C34 H34A 0.9600
C34 H34B 0.9600
C34 H34C 0.9600
C31 H31A 0.9700
C31 H31B 0.9700
C31 C32 1.534(12)
C32 H32A 0.9600
C32 H32B 0.9600
C32 H32C 0.9600
C21 H21A 0.9600
C21 H21B 0.9600
C21 H21C 0.9600
O3 N5 1.260(8)
O4 N5 1.244(8)

loop_
_geom_torsion_atom_site_label_1
_geom_torsion_atom_site_label_2
_geom_torsion_atom_site_label_3
_geom_torsion_atom_site_label_4
_geom_torsion
Gd1 O7 N6 O6 4.4(7)
Gd1 O7 N6 O8 -176.9(6)
Gd1 O5 N5 O3 -5.5(7)
Gd1 O5 N5 O4 174.0(6)
Gd1 O9 N7 O10 -166.9(6)
Gd1 O9 N7 O11 13.8(6)
Gd1 O6 N6 O7 -4.4(7)
Gd1 O6 N6 O8 176.9(6)
Gd1 O2 C24 N4 -163.0(5)
Gd1 O2 C24 C10 20.5(10)
Gd1 O11 N7 O9 -13.7(6)
Gd1 O11 N7 O10 167.0(6)
Gd1 O1 C13 N3 140.4(6)
Gd1 O1 C13 C1 -42.9(8)
Gd1 N2 C11 C12 -2.1(9)
Gd1 N2 C11 C7 174.3(6)
Gd1 N2 C10 C9 -172.2(6)
Gd1 N2 C10 C24 3.9(8)
Gd1 N1 C12 C11 -1.5(9)
Gd1 N1 C12 C4 -178.2(6)
Gd1 N1 C1 C13 6.1(8)
Gd1 N1 C1 C2 179.2(6)
Gd1 O3 N5 O5 5.4(7)
Gd1 O3 N5 O4 -174.0(6)
O7 Gd1 O5 N5 -146.8(4)
O7 Gd1 O9 N7 -146.6(4)
O7 Gd1 O6 N6 2.7(4)
O7 Gd1 O2 C24 160.9(6)
O7 Gd1 O11 N7 49.2(4)
O7 Gd1 O1 C13 -124.5(5)
O7 Gd1 N7 O9 31.3(4)
O7 Gd1 N7 O10 128(3)
O7 Gd1 N7 O11 -134.3(4)
O7 Gd1 N2 C11 154.4(9)
O7 Gd1 N2 C10 -30.8(14)
O7 Gd1 N6 O6 -175.3(7)
O7 Gd1 N6 O8 73(13)
O7 Gd1 N1 C12 -174.2(5)
O7 Gd1 N1 C1 9.2(6)
O7 Gd1 O3 N5 28.6(5)
O7 Gd1 N5 O5 31.1(4)
O7 Gd1 N5 O3 -154.5(4)
O7 Gd1 N5 O4 -58(6)
O5 Gd1 O7 N6 -115.0(4)
O5 Gd1 O9 N7 -175.2(3)
O5 Gd1 O6 N6 63.5(4)
O5 Gd1 O2 C24 -135.6(7)
O5 Gd1 O11 N7 134.8(9)
O5 Gd1 O1 C13 161.6(5)
O5 Gd1 N7 O9 10.1(7)
O5 Gd1 N7 O10 107(3)
O5 Gd1 N7 O11 -155.5(5)
O5 Gd1 N2 C11 -109.9(5)
O5 Gd1 N2 C10 64.9(6)
O5 Gd1 N6 O7 59.5(4)
O5 Gd1 N6 O6 -115.8(4)
O5 Gd1 N6 O8 132(13)
O5 Gd1 N1 C12 101.4(6)
O5 Gd1 N1 C1 -75.2(6)
O5 Gd1 O3 N5 -3.1(4)
O5 Gd1 N5 O3 174.4(7)
O5 Gd1 N5 O4 -89(6)
O9 Gd1 O7 N6 85.9(4)
O9 Gd1 O5 N5 -118.2(4)
O9 Gd1 O6 N6 -72.7(4)
O9 Gd1 O2 C24 79.6(7)
O9 Gd1 O11 N7 7.9(4)
O9 Gd1 O1 C13 -48.3(5)
O9 Gd1 N7 O10 97(3)
O9 Gd1 N7 O11 -165.6(6)
O9 Gd1 N2 C11 56.5(6)
O9 Gd1 N2 C10 -128.6(5)
O9 Gd1 N6 O7 -84.8(4)
O9 Gd1 N6 O6 100.0(5)
O9 Gd1 N6 O8 -12(13)
O9 Gd1 N1 C12 -125.8(6)
O9 Gd1 N1 C1 57.6(5)
O9 Gd1 O3 N5 116.8(4)
O9 Gd1 N5 O5 92.1(5)
O9 Gd1 N5 O3 -93.5(5)
O9 Gd1 N5 O4 3(6)
O6 Gd1 O7 N6 -2.6(4)
O6 Gd1 O5 N5 167.3(4)
O6 Gd1 O9 N7 -93.8(4)
O6 Gd1 O2 C24 126.0(7)
O6 Gd1 O11 N7 90.1(4)
O6 Gd1 O1 C13 -110.8(5)
O6 Gd1 N7 O9 80.8(4)
O6 Gd1 N7 O10 178(3)
O6 Gd1 N7 O11 -84.7(4)
O6 Gd1 N2 C11 142.8(5)
O6 Gd1 N2 C10 -42.4(6)
O6 Gd1 N6 O7 175.3(7)
O6 Gd1 N6 O8 -112(13)
O6 Gd1 N1 C12 -103.6(6)
O6 Gd1 N1 C1 79.8(7)
O6 Gd1 O3 N5 -30.1(6)
O6 Gd1 N5 O5 -14.6(5)
O6 Gd1 N5 O3 159.8(4)
O6 Gd1 N5 O4 -104(6)
O2 Gd1 O7 N6 -47.1(4)
O2 Gd1 O5 N5 96.9(4)
O2 Gd1 O9 N7 -48.7(5)
O2 Gd1 O6 N6 138.5(5)
O2 Gd1 O11 N7 160.9(4)
O2 Gd1 O1 C13 146.6(5)
O2 Gd1 N7 O9 144.0(4)
O2 Gd1 N7 O10 -119(3)
O2 Gd1 N7 O11 -21.5(5)
O2 Gd1 N2 C11 -171.8(6)
O2 Gd1 N2 C10 3.1(5)
O2 Gd1 N6 O7 136.3(4)
O2 Gd1 N6 O6 -39.0(4)
O2 Gd1 N6 O8 -151(13)
O2 Gd1 N1 C12 8.3(7)
O2 Gd1 N1 C1 -168.3(5)
O2 Gd1 O3 N5 -80.6(4)
O2 Gd1 N5 O5 -78.1(4)
O2 Gd1 N5 O3 96.3(4)
O2 Gd1 N5 O4 -167(6)
O11 Gd1 O7 N6 53.2(4)
O11 Gd1 O5 N5 123.7(9)
O11 Gd1 O9 N7 -8.0(3)
O11 Gd1 O6 N6 -124.4(4)
O11 Gd1 O2 C24 49.5(6)
O11 Gd1 O1 C13 -22.6(6)
O11 Gd1 N7 O9 165.6(6)
O11 Gd1 N7 O10 -97(3)
O11 Gd1 N2 C11 82.0(5)
O11 Gd1 N2 C10 -103.2(6)
O11 Gd1 N6 O7 -130.8(4)
O11 Gd1 N6 O6 54.0(4)
O11 Gd1 N6 O8 -58(13)
O11 Gd1 N1 C12 -72.8(6)
O11 Gd1 N1 C1 110.6(6)
O11 Gd1 O3 N5 -170.0(4)
O11 Gd1 N5 O5 -154.6(4)
O11 Gd1 N5 O3 19.8(7)
O11 Gd1 N5 O4 116(6)
O1 Gd1 O7 N6 161.5(5)
O1 Gd1 O5 N5 -76.2(4)
O1 Gd1 O9 N7 140.9(4)
O1 Gd1 O6 N6 -13.8(5)
O1 Gd1 O2 C24 -120.6(6)
O1 Gd1 O11 N7 -24.0(4)
O1 Gd1 N7 O9 -36.3(4)
O1 Gd1 N7 O10 61(3)
O1 Gd1 N7 O11 158.1(4)
O1 Gd1 N2 C11 -22.5(6)
O1 Gd1 N2 C10 152.4(5)
O1 Gd1 N6 O7 -17.1(4)
O1 Gd1 N6 O6 167.7(4)
O1 Gd1 N6 O8 56(13)
O1 Gd1 N1 C12 158.2(6)
O1 Gd1 N1 C1 -18.4(5)
O1 Gd1 O3 N5 82.8(4)
O1 Gd1 N5 O5 96.4(4)
O1 Gd1 N5 O3 -89.1(4)
O1 Gd1 N5 O4 7(6)
O1 C13 C1 N1 24.4(10)
O1 C13 C1 C2 -148.1(8)
N7 Gd1 O7 N6 72.3(4)
N7 Gd1 O5 N5 -124.3(5)
N7 Gd1 O6 N6 -98.3(4)
N7 Gd1 O2 C24 58.6(7)
N7 Gd1 O1 C13 -32.7(5)
N7 Gd1 N2 C11 66.1(5)
N7 Gd1 N2 C10 -119.1(6)
N7 Gd1 N6 O7 -106.7(4)
N7 Gd1 N6 O6 78.1(4)
N7 Gd1 N6 O8 -34(13)
N7 Gd1 N1 C12 -99.5(6)
N7 Gd1 N1 C1 83.9(6)
N7 Gd1 O3 N5 154.0(4)
N7 Gd1 N5 O5 132.7(5)
N7 Gd1 N5 O3 -52.9(8)
N7 Gd1 N5 O4 43(6)
N2 Gd1 O7 N6 -15.6(13)
N2 Gd1 O5 N5 43.7(4)
N2 Gd1 O9 N7 23.0(4)
N2 Gd1 O6 N6 -179.9(4)
N2 Gd1 O2 C24 -13.2(6)
N2 Gd1 O11 N7 -140.8(4)
N2 Gd1 O1 C13 54.9(6)
N2 Gd1 N7 O9 -158.7(4)
N2 Gd1 N7 O10 -62(3)
N2 Gd1 N7 O11 35.8(4)
N2 Gd1 N6 O7 175.4(4)
N2 Gd1 N6 O6 0.2(6)
N2 Gd1 N6 O8 -112(13)
N2 Gd1 N1 C12 0.4(5)
N2 Gd1 N1 C1 -176.2(6)
N2 Gd1 O3 N5 -142.8(4)
N2 Gd1 N5 O5 -139.8(4)
N2 Gd1 N5 O3 34.6(4)
N2 Gd1 N5 O4 131(6)
N2 C11 C12 N1 2.3(10)
N2 C11 C12 C4 179.2(7)
N2 C11 C7 C8 -1.2(12)
N2 C11 C7 C6 -179.5(7)
N2 C10 C24 O2 -14.3(10)
N2 C10 C24 N4 169.2(7)
N1 Gd1 O7 N6 135.0(4)
N1 Gd1 O5 N5 -26.3(5)
N1 Gd1 O9 N7 73.8(4)
N1 Gd1 O6 N6 -94.4(6)
N1 Gd1 O2 C24 -21.2(7)
N1 Gd1 O11 N7 -73.0(4)
N1 Gd1 O1 C13 31.4(5)
N1 Gd1 N7 O9 -96.9(4)
N1 Gd1 N7 O10 0(3)
N1 Gd1 N7 O11 97.6(4)
N1 Gd1 N2 C11 1.0(5)
N1 Gd1 N2 C10 175.8(6)
N1 Gd1 N6 O7 -65.1(5)
N1 Gd1 N6 O6 119.7(5)
N1 Gd1 N6 O8 8(13)
N1 Gd1 O3 N5 149.3(5)
N1 Gd1 N5 O5 156.8(4)
N1 Gd1 N5 O3 -28.8(4)
N1 Gd1 N5 O4 68(6)
N1 C12 C4 C3 0.3(11)
N1 C12 C4 C5 175.4(7)
N1 C1 C2 C3 -2.1(12)
C9 C10 C24 O2 161.5(8)
C9 C10 C24 N4 -15.0(12)
N4 C25 C26 C27 -177.4(7)
N4 C25 C30 C29 176.9(7)
N3 C13 C1 N1 -158.9(7)
N3 C13 C1 C2 28.6(12)
C11 N2 C10 C9 2.7(11)
C11 N2 C10 C24 178.8(6)
C11 C12 C4 C3 -176.3(7)
C11 C12 C4 C5 -1.2(11)
C11 C7 C8 C9 1.0(12)
C11 C7 C6 C5 2.2(12)
C12 N1 C1 C13 -170.6(7)
C12 N1 C1 C2 2.5(11)
C12 C11 C7 C8 175.1(7)
C12 C11 C7 C6 -3.2(11)
C12 C4 C3 C2 0.1(11)
C12 C4 C5 C6 0.2(12)
C10 N2 C11 C12 -177.0(7)
C10 N2 C11 C7 -0.7(11)
C10 C9 C8 C7 0.9(12)
C24 N4 C25 C26 -66.9(11)
C24 N4 C25 C30 117.1(9)
C24 N4 C33 C34 90.0(9)
C25 N4 C24 O2 167.1(7)
C25 N4 C24 C10 -16.6(12)
C25 N4 C33 C34 -83.3(8)
C25 C26 C27 C28 1.6(12)
C26 C25 C30 C29 0.7(12)
C26 C27 C28 C29 -1.2(13)
C26 C27 C28 C31 178.1(8)
C13 N3 C14 C19 62.2(11)
C13 N3 C14 C15 -119.8(9)
C13 N3 C22 C23 -86.7(9)
C13 C1 C2 C3 169.7(8)
C1 N1 C12 C11 175.1(7)
C1 N1 C12 C4 -1.6(12)
C1 C2 C3 C4 0.8(13)
C7 C11 C12 N1 -174.2(7)
C7 C11 C12 C4 2.8(11)
C7 C6 C5 C4 -0.7(12)
C29 C28 C31 C32 92.1(10)
C19 C18 C17 C16 2.6(13)
C19 C18 C17 C20 -179.8(8)
C27 C28 C31 C32 -87.2(11)
C33 N4 C24 O2 -5.3(11)
C33 N4 C24 C10 171.0(7)
C33 N4 C25 C26 105.7(8)
C33 N4 C25 C30 -70.3(9)
C28 C29 C30 C25 -0.4(13)
C15 C16 C17 C18 -3.1(14)
C15 C16 C17 C20 179.5(8)
C14 N3 C13 O1 -164.5(7)
C14 N3 C13 C1 18.8(11)
C14 N3 C22 C23 78.3(8)
C14 C19 C18 C17 -2.1(13)
C14 C15 C16 C17 3.1(14)
C8 C9 C10 N2 -2.9(12)
C8 C9 C10 C24 -178.2(8)
C8 C7 C6 C5 -176.0(8)
C30 C25 C26 C27 -1.4(12)
C30 C29 C28 C27 0.6(13)
C30 C29 C28 C31 -178.7(8)
C6 C7 C8 C9 179.2(7)
C16 C15 C14 N3 179.5(8)
C16 C15 C14 C19 -2.5(13)
C22 N3 C13 O1 -0.4(11)
C22 N3 C13 C1 -177.1(7)
C22 N3 C14 C19 -102.0(9)
C22 N3 C14 C15 76.0(10)
C3 C4 C5 C6 174.9(8)
C18 C19 C14 N3 -179.9(8)
C18 C19 C14 C15 2.1(13)
C5 C4 C3 C2 -174.9(8)
C21 C20 C17 C16 45.0(13)
C21 C20 C17 C18 -132.4(9)
O3 Gd1 O7 N6 -141.2(4)
O3 Gd1 O5 N5 3.1(4)
O3 Gd1 O9 N7 106.0(4)
O3 Gd1 O6 N6 84.5(5)
O3 Gd1 O2 C24 -83.1(6)
O3 Gd1 O11 N7 -113.1(4)
O3 Gd1 O1 C13 107.4(5)
O3 Gd1 N7 O9 -101.6(4)
O3 Gd1 N7 O10 -4(3)
O3 Gd1 N7 O11 92.8(4)
O3 Gd1 N2 C11 -76.7(5)
O3 Gd1 N2 C10 98.1(6)
O3 Gd1 N6 O7 52.0(5)
O3 Gd1 N6 O6 -123.2(4)
O3 Gd1 N6 O8 125(13)
O3 Gd1 N1 C12 77.1(6)
O3 Gd1 N1 C1 -99.5(6)
O3 Gd1 N5 O5 -174.4(7)
O3 Gd1 N5 O4 96(6)
N5 Gd1 O7 N6 -129.1(4)
N5 Gd1 O9 N7 145.3(4)
N5 Gd1 O6 N6 69.9(5)
N5 Gd1 O2 C24 -109.0(6)
N5 Gd1 O11 N7 -124.8(5)
N5 Gd1 O1 C13 134.6(5)
N5 Gd1 N7 O9 -70.6(7)
N5 Gd1 N7 O10 27(3)
N5 Gd1 N7 O11 123.8(5)
N5 Gd1 N2 C11 -92.0(5)
N5 Gd1 N2 C10 82.8(6)
N5 Gd1 N6 O7 54.9(4)
N5 Gd1 N6 O6 -120.4(4)
N5 Gd1 N6 O8 128(13)
N5 Gd1 N1 C12 90.0(6)
N5 Gd1 N1 C1 -86.6(6)
